data_2007909
loop_
_publ_author_name
'Namouchi Cherni, Saoussen'
'Driss, Ahmed'
'El Maaoui, Mohamed'
'Jouini, Tahar'

_publ_section_title
;Bis(dihydrogen
 phosphato-<i>O</i>)[(1<i>SR</i>,4<i>SR</i>,8<i>RS</i>,11<i>RS</i>)-1,4,8,11-tetraazacyclotetradecane-\k^4^<i>N</i>]nickel(II)
;
_journal_issue 12
_journal_name_full 'Acta Crystallographica Section C'
_journal_page_first 1768
_journal_page_last 1770
_journal_paper_doi 10.1107/S0108270198008245
_journal_volume 54
_journal_year 1998
_chemical_formula_iupac '[Ni(H2 P O4)2 (C10 H24 N4)]'
_chemical_formula_moiety 'C10 H28 N4 Ni O8 P2'
_chemical_formula_structural '[Ni(C10H24N4)(H2PO4)2]'
_chemical_formula_sum 'C10 H28 N4 Ni O8 P2'
_chemical_formula_weight 453.01
_chemical_name_systematic
;
Bis(dihydroxophosphato)
[(1SR,4SR,8RS,11RS)-1,4,8,11-tetraazacyclotetradecane-\k^4^N]nickel(II)
;
_space_group_IT_number 2
_symmetry_cell_setting triclinic
_symmetry_space_group_name_Hall '-P 1'
_symmetry_space_group_name_H-M 'P -1'
_cell_angle_alpha 89.607(7)
_cell_angle_beta 90.489(8)
_cell_angle_gamma 93.555(8)
_cell_formula_units_Z 2
_cell_length_a 9.4915(10)
_cell_length_b 10.3342(8)
_cell_length_c 9.1930(9)
_cell_measurement_reflns_used 25
_cell_measurement_temperature 293(2)
_cell_measurement_theta_max 15.04
_cell_measurement_theta_min 11.66
_cell_volume 899.93(15)
_computing_cell_refinement 'CAD-4 EXPRESS'
_computing_data_collection
;
CAD-4 EXPRESS (Duisenberg, 1992; Mac\'i\<cek & Yordanov, 1992; Enraf-Nonius,
1994)
;
_computing_data_reduction 'MolEN (Fair, 1990)'
_computing_molecular_graphics 'ZORTEP (Zsolnai, 1994)'
_computing_publication_material SHELXL93
_computing_structure_refinement SHELXL93
_computing_structure_solution 'SHELXS86 (Sheldrick, 1990)'
_diffrn_ambient_temperature 293(2)
_diffrn_measurement_device 'CAD4 diffractometer'
_diffrn_measurement_method \w/2\q
_diffrn_radiation_monochromator graphite
_diffrn_radiation_source 'fine-focus sealed tube'
_diffrn_radiation_type MoK\a
_diffrn_radiation_wavelength 0.71069
_diffrn_reflns_av_R_equivalents 0.0076
_diffrn_reflns_av_sigmaI/netI 0.0173
_diffrn_reflns_limit_h_max 11
_diffrn_reflns_limit_h_min -11
_diffrn_reflns_limit_k_max 12
_diffrn_reflns_limit_k_min -12
_diffrn_reflns_limit_l_max 11
_diffrn_reflns_limit_l_min 0
_diffrn_reflns_number 3760
_diffrn_reflns_theta_max 25.97
_diffrn_reflns_theta_min 2.15
_diffrn_standards_decay_% 0.6
_diffrn_standards_interval_time 120
_diffrn_standards_number 1
_exptl_absorpt_coefficient_mu 1.303
_exptl_absorpt_correction_T_max 0.82
_exptl_absorpt_correction_T_min 0.77
_exptl_absorpt_correction_type 'empirical \y scan (North et al., 1968)'
_exptl_crystal_colour brown
_exptl_crystal_density_diffrn 1.672
_exptl_crystal_density_meas ?
_exptl_crystal_description cubic
_exptl_crystal_F_000 476
_exptl_crystal_size_max 0.37
_exptl_crystal_size_mid 0.37
_exptl_crystal_size_min 0.15
_refine_diff_density_max 0.281
_refine_diff_density_min -0.282
_refine_ls_extinction_coef 0.0081(8)
_refine_ls_extinction_method 'SHELXL93 (Sheldrick, 1993)'
_refine_ls_goodness_of_fit_all 1.066
_refine_ls_goodness_of_fit_obs 1.084
_refine_ls_hydrogen_treatment refall
_refine_ls_matrix_type full
_refine_ls_number_parameters 342
_refine_ls_number_reflns 3529
_refine_ls_number_restraints 0
_refine_ls_restrained_S_all 1.066
_refine_ls_restrained_S_obs 1.084
_refine_ls_R_factor_all 0.0269
_refine_ls_R_factor_obs 0.0218
_refine_ls_shift/esd_max -0.001
_refine_ls_shift/esd_mean 0.000
_refine_ls_structure_factor_coef Fsqd
_refine_ls_weighting_details 'w = 1/[\s^2^(Fo^2^)+(0.0262P)^2^+0.4246P] where P=(Fo^2^+2Fc^2^)/3'
_refine_ls_weighting_scheme calc
_refine_ls_wR_factor_all 0.0570
_refine_ls_wR_factor_obs 0.0542
_reflns_number_observed 3127
_reflns_number_total 3529
_reflns_observed_criterion >2sigma(I)
_cod_data_source_file da1017.cif
_cod_data_source_block cher4
_cod_depositor_comments
;
The following automatic conversions were performed:

'_exptl_crystal_density_meas' value 'none' was changed to '?' - the
value is perceived as not measured.

Automatic conversion script
Id: cif_fix_values 3008 2015-01-20 13:52:24Z robertas 

The following automatic conversions were performed:

'_refine_ls_weighting_scheme' value 'calc w =
1/[\s^2^(Fo^2^)+(0.0262P)^2^+0.4246P] where P=(Fo^2^+2Fc^2^)/3' was
changed to 'calc'. New tag '_refine_ls_weighting_details' was
created. The value of the new tag was set to 'w =
1/[\s^2^(Fo^2^)+(0.0262P)^2^+0.4246P] where P=(Fo^2^+2Fc^2^)/3'.

Automatic conversion script
Id: cif_fix_values 3143 2015-03-26 13:38:13Z robertas 
;
_cod_database_code 2007909

loop_
_symmetry_equiv_pos_as_xyz
'x, y, z'
'-x, -y, -z'

loop_
_atom_site_aniso_label
_atom_site_aniso_U_11
_atom_site_aniso_U_22
_atom_site_aniso_U_33
_atom_site_aniso_U_12
_atom_site_aniso_U_13
_atom_site_aniso_U_23
Ni1 0.0240(2) 0.01570(10) 0.01970(10) 0.00080(10) 0.00050(10) -0.00040(10)
Ni2 0.01870(10) 0.0227(2) 0.0223(2) 0.00430(10) 0.00030(10) 0.00120(10)
P1 0.0220(2) 0.0149(2) 0.0224(2) 0.00150(10) -0.0013(2) 0.00030(10)
P2 0.0186(2) 0.0239(2) 0.0222(2) 0.0035(2) -0.0018(2) -0.0004(2)
O1 0.0349(7) 0.0159(6) 0.0361(7) 0.0016(5) 0.0057(5) 0.0007(5)
O2 0.0316(6) 0.0199(6) 0.0273(6) 0.0022(5) 0.0008(5) -0.0031(5)
O3 0.0286(7) 0.0165(6) 0.0383(7) 0.0023(5) 0.0074(5) 0.0017(5)
O4 0.0277(7) 0.0510(9) 0.0322(7) 0.0022(6) -0.0058(6) 0.0125(6)
O5 0.0200(6) 0.0341(7) 0.0352(7) 0.0051(5) 0.0004(5) -0.0021(5)
O6 0.0255(6) 0.0261(6) 0.0285(6) 0.0042(5) -0.0002(5) 0.0016(5)
O7 0.0429(8) 0.0278(7) 0.0494(8) 0.0054(6) -0.0221(7) -0.0069(6)
O8 0.0283(7) 0.0513(8) 0.0291(7) 0.0132(6) 0.0054(5) 0.0105(6)
N1 0.0359(8) 0.0239(8) 0.0294(8) 0.0059(6) -0.0060(6) -0.0057(6)
N2 0.0338(8) 0.0188(7) 0.0330(8) 0.0030(6) 0.0080(6) 0.0006(6)
N3 0.0234(8) 0.0310(8) 0.0349(8) 0.0022(6) -0.0055(6) 0.0055(6)
N4 0.0218(8) 0.0347(8) 0.0302(8) 0.0009(6) 0.0016(6) -0.0047(6)
C1 0.0273(10) 0.0325(11) 0.0671(15) -0.0011(8) -0.0041(9) -0.0072(10)
C2 0.0341(10) 0.0375(11) 0.0507(12) 0.0068(8) -0.0172(9) -0.0068(9)
C3 0.0581(13) 0.0412(11) 0.0207(9) 0.0098(10) -0.0041(9) 0.0003(8)
C4 0.0549(13) 0.0386(11) 0.0262(9) 0.0066(10) 0.0124(9) 0.0008(8)
C5 0.0304(9) 0.0244(9) 0.0544(12) 0.0011(7) 0.0123(9) 0.0001(8)
C6 0.0366(11) 0.0287(10) 0.0667(15) 0.0119(8) 0.0004(10) -0.0058(10)
C7 0.0373(11) 0.0272(10) 0.0534(13) 0.0068(8) -0.0034(9) 0.0086(9)
C8 0.0360(11) 0.0444(11) 0.0303(10) -0.0012(9) 0.0001(8) 0.0123(8)
C9 0.0353(10) 0.0496(12) 0.0236(9) 0.0009(9) 0.0022(8) -0.0009(8)
C10 0.0351(11) 0.0360(10) 0.0444(11) 0.0024(8) 0.0087(9) -0.0149(9)

loop_
_atom_site_label
_atom_site_fract_x
_atom_site_fract_y
_atom_site_fract_z
_atom_site_U_iso_or_equiv
_atom_site_thermal_displace_type
_atom_site_calc_flag
_atom_site_refinement_flags
_atom_site_occupancy
_atom_site_disorder_group
_atom_site_type_symbol
Ni1 0 0 0 0.01983(9) Uani d S 1 . Ni
Ni2 0.5000 0.5000 0.5000 0.02114(9) Uani d S 1 . Ni
P1 -0.08258(4) 0.31809(4) -0.00466(4) 0.01980(10) Uani d . 1 . P
P2 0.17003(4) 0.40964(4) 0.41642(4) 0.02150(10) Uani d . 1 . P
O1 -0.09480(10) 0.17650(10) 0.02580(10) 0.0289(3) Uani d . 1 . O
O2 -0.09180(10) 0.40060(10) 0.13020(10) 0.0262(3) Uani d . 1 . O
O3 0.06110(10) 0.35100(10) -0.08490(10) 0.0277(3) Uani d . 1 . O
O4 -0.20180(10) 0.35630(10) -0.1136(2) 0.0371(3) Uani d . 1 . O
O5 0.32310(10) 0.38510(10) 0.41510(10) 0.0296(3) Uani d . 1 . O
O6 0.13380(10) 0.54440(10) 0.36780(10) 0.0266(3) Uani d . 1 . O
O7 0.0842(2) 0.30710(10) 0.3203(2) 0.0400(3) Uani d . 1 . O
O8 0.11930(10) 0.38420(10) 0.57640(10) 0.0358(3) Uani d . 1 . O
N1 0.1212(2) 0.03870(10) 0.1854(2) 0.0296(3) Uani d . 1 . N
N2 -0.1482(2) -0.08290(10) 0.1425(2) 0.0284(3) Uani d . 1 . N
N3 0.4567(2) 0.64810(10) 0.3593(2) 0.0298(3) Uani d . 1 . N
N4 0.6117(2) 0.4267(2) 0.3272(2) 0.0289(3) Uani d . 1 . N
C1 0.3362(2) 0.1051(2) 0.0451(3) 0.0424(5) Uani d . 1 . C
C2 0.2743(2) 0.0262(2) 0.1711(2) 0.0407(5) Uani d . 1 . C
C3 0.0560(2) -0.0442(2) 0.3000(2) 0.0397(5) Uani d . 1 . C
C4 -0.1027(2) -0.0400(2) 0.2887(2) 0.0397(5) Uani d . 1 . C
C5 -0.2944(2) -0.0551(2) 0.1048(2) 0.0364(4) Uani d . 1 . C
C6 0.6396(2) 0.2141(2) 0.4506(3) 0.0436(5) Uani d . 1 . C
C7 0.4613(2) 0.7782(2) 0.4238(3) 0.0391(5) Uani d . 1 . C
C8 0.5507(2) 0.6366(2) 0.2334(2) 0.0371(4) Uani d . 1 . C
C9 0.5613(2) 0.4951(2) 0.1969(2) 0.0362(4) Uani d . 1 . C
C10 0.5992(2) 0.2843(2) 0.3121(2) 0.0384(4) Uani d . 1 . C
HO3 0.075(3) 0.419(2) -0.101(3) 0.044(7) Uiso d . 1 . H
HO4 -0.173(3) 0.382(3) -0.184(3) 0.061(9) Uiso d . 1 . H
HO7 0.029(3) 0.340(3) 0.270(3) 0.076(10) Uiso d . 1 . H
HO8 0.036(3) 0.401(2) 0.593(3) 0.055(7) Uiso d . 1 . H
HN1 0.107(2) 0.117(2) 0.206(2) 0.041(6) Uiso d . 1 . H
HN2 -0.142(2) -0.163(2) 0.139(2) 0.028(5) Uiso d . 1 . H
HN3 0.375(2) 0.629(2) 0.330(2) 0.042(6) Uiso d . 1 . H
HN4 0.693(2) 0.450(2) 0.335(2) 0.040(6) Uiso d . 1 . H
H1C1 0.313(2) 0.188(2) 0.054(2) 0.036(6) Uiso d . 1 . H
H2C1 0.435(3) 0.104(2) 0.056(3) 0.050(7) Uiso d . 1 . H
H1C2 0.286(2) -0.068(2) 0.159(2) 0.039(6) Uiso d . 1 . H
H2C2 0.324(3) 0.054(2) 0.261(3) 0.054(7) Uiso d . 1 . H
H1C3 0.086(2) -0.132(2) 0.283(2) 0.041(6) Uiso d . 1 . H
H2C3 0.092(3) -0.018(2) 0.390(3) 0.056(7) Uiso d . 1 . H
H1C4 -0.129(2) 0.045(2) 0.301(2) 0.037(6) Uiso d . 1 . H
H2C4 -0.149(3) -0.096(2) 0.362(3) 0.052(7) Uiso d . 1 . H
H1C5 -0.298(2) 0.039(2) 0.107(2) 0.036(5) Uiso d . 1 . H
H2C5 -0.363(2) -0.095(2) 0.177(2) 0.046(6) Uiso d . 1 . H
H1C6 0.643(2) 0.124(2) 0.434(3) 0.051(7) Uiso d . 1 . H
H2C6 0.730(2) 0.246(2) 0.479(2) 0.039(6) Uiso d . 1 . H
H1C7 0.559(2) 0.800(2) 0.460(2) 0.043(6) Uiso d . 1 . H
H2C7 0.440(3) 0.842(2) 0.352(3) 0.058(7) Uiso d . 1 . H
H1C8 0.640(2) 0.675(2) 0.261(2) 0.031(5) Uiso d . 1 . H
H2C8 0.512(2) 0.686(2) 0.149(3) 0.047(6) Uiso d . 1 . H
H1C9 0.467(2) 0.457(2) 0.169(2) 0.042(6) Uiso d . 1 . H
H2C9 0.618(2) 0.488(2) 0.118(2) 0.040(6) Uiso d . 1 . H
H110 0.658(2) 0.260(2) 0.239(2) 0.042(6) Uiso d . 1 . H
H210 0.500(2) 0.259(2) 0.285(2) 0.041(6) Uiso d . 1 . H

loop_
_atom_type_symbol
_atom_type_description
_atom_type_scat_dispersion_real
_atom_type_scat_dispersion_imag
_atom_type_scat_source
O O 0.0106 0.0060 'International Tables Vol C Tables 4.2.6.8 and 6.1.1.4'
Ni Ni 0.3393 1.1124 'International Tables Vol C Tables 4.2.6.8 and 6.1.1.4'
P P 0.1023 0.0942 'International Tables Vol C Tables 4.2.6.8 and 6.1.1.4'
N N 0.0061 0.0033 'International Tables Vol C Tables 4.2.6.8 and 6.1.1.4'
C C 0.0033 0.0016 'International Tables Vol C Tables 4.2.6.8 and 6.1.1.4'
H H 0.0000 0.0000 'International Tables Vol C Tables 4.2.6.8 and 6.1.1.4'

loop_
_geom_angle_atom_site_label_1
_geom_angle_atom_site_label_2
_geom_angle_atom_site_label_3
_geom_angle_site_symmetry_1
_geom_angle_site_symmetry_3
_geom_angle
_geom_angle_publ_flag
N2 Ni1 N2 2 . 180.0 n
N2 Ni1 N1 2 2 85.09(6) y
N2 Ni1 N1 . 2 94.91(6) y
N2 Ni1 N1 2 . 94.91(6) n
N2 Ni1 N1 . . 85.09(6) y
N1 Ni1 N1 2 . 180.0 n
N2 Ni1 O1 2 2 87.97(5) n
N2 Ni1 O1 . 2 92.03(5) y
N1 Ni1 O1 2 2 89.67(5) n
N1 Ni1 O1 . 2 90.33(5) y
N2 Ni1 O1 2 . 92.03(5) n
N2 Ni1 O1 . . 87.97(5) y
N1 Ni1 O1 2 . 90.33(5) n
N1 Ni1 O1 . . 89.67(5) y
O1 Ni1 O1 2 . 180.0 n
N3 Ni2 N3 2_666 . 180.0 n
N3 Ni2 N4 2_666 2_666 85.52(6) n
N3 Ni2 N4 . 2_666 94.48(6) y
N3 Ni2 N4 2_666 . 94.48(6) n
N3 Ni2 N4 . . 85.52(6) y
N4 Ni2 N4 2_666 . 180.0 n
N3 Ni2 O5 2_666 2_666 90.09(6) n
N3 Ni2 O5 . 2_666 89.91(6) n
N4 Ni2 O5 2_666 2_666 85.40(5) n
N4 Ni2 O5 . 2_666 94.60(5) y
N3 Ni2 O5 2_666 . 89.91(6) y
N3 Ni2 O5 . . 90.09(6) y
N4 Ni2 O5 2_666 . 94.60(5) n
N4 Ni2 O5 . . 85.40(5) y
O5 Ni2 O5 2_666 . 180.0 n
O1 P1 O2 . . 113.61(7) y
O1 P1 O4 . . 110.40(8) y
O2 P1 O4 . . 107.96(8) y
O1 P1 O3 . . 108.28(7) y
O2 P1 O3 . . 110.39(7) y
O4 P1 O3 . . 105.94(8) y
O5 P2 O6 . . 115.44(7) y
O5 P2 O8 . . 106.30(7) y
O6 P2 O8 . . 109.74(7) y
O5 P2 O7 . . 110.26(8) y
O6 P2 O7 . . 108.70(7) y
O8 P2 O7 . . 105.97(9) y
P1 O1 Ni1 . . 145.25(8) y
P2 O5 Ni2 . . 129.71(7) y
C3 N1 C2 . . 113.6(2) n
C3 N1 Ni1 . . 105.30(10) n
C2 N1 Ni1 . . 116.10(10) n
C4 N2 C5 . . 114.2(2) n
C4 N2 Ni1 . . 106.00(10) n
C5 N2 Ni1 . . 113.60(10) n
C7 N3 C8 . . 114.3(2) n
C7 N3 Ni2 . . 115.50(10) n
C8 N3 Ni2 . . 106.40(10) n
C10 N4 C9 . . 112.8(2) n
C10 N4 Ni2 . . 115.30(10) n
C9 N4 Ni2 . . 104.90(10) n
C2 C1 C5 . 2 115.3(2) n
N1 C2 C1 . . 112.3(2) n
N1 C3 C4 . . 108.9(2) n
N2 C4 C3 . . 108.7(2) n
N2 C5 C1 . 2 111.6(2) n
C7 C6 C10 2_666 . 115.8(2) n
N3 C7 C6 . 2_666 112.3(2) n
N3 C8 C9 . . 109.6(2) n
N4 C9 C8 . . 108.8(2) n
N4 C10 C6 . . 112.7(2) n

loop_
_geom_bond_atom_site_label_1
_geom_bond_atom_site_label_2
_geom_bond_site_symmetry_2
_geom_bond_distance
_geom_bond_publ_flag
Ni1 N2 2 2.0720(10) n
Ni1 N2 . 2.0720(10) y
Ni1 N1 2 2.0750(10) n
Ni1 N1 . 2.0750(10) y
Ni1 O1 2 2.0990(10) n
Ni1 O1 . 2.0990(10) y
Ni2 N3 2_666 2.0560(10) n
Ni2 N3 . 2.0560(10) y
Ni2 N4 2_666 2.0900(10) n
Ni2 N4 . 2.0900(10) y
Ni2 O5 2_666 2.1410(10) n
Ni2 O5 . 2.1410(10) y
P1 O1 . 1.4860(10) y
P1 O2 . 1.5160(10) y
P1 O4 . 1.5710(10) y
P1 O3 . 1.5740(10) y
P2 O5 . 1.4900(10) y
P2 O6 . 1.5180(10) y
P2 O8 . 1.5670(10) y
P2 O7 . 1.5690(10) y
O3 HO3 . 0.72(2) y
O4 HO4 . 0.75(3) y
O7 HO7 . 0.79(3) y
O8 HO8 . 0.83(3) y
N1 C3 . 1.470(3) n
N1 C2 . 1.474(3) n
N1 HN1 . 0.86(2) n
N2 C4 . 1.471(3) n
N2 C5 . 1.472(2) n
N2 HN2 . 0.84(2) n
N3 C7 . 1.471(3) n
N3 C8 . 1.477(3) n
N3 HN3 . 0.84(2) n
N4 C10 . 1.477(2) n
N4 C9 . 1.477(2) n
N4 HN4 . 0.80(2) n
C1 C2 . 1.513(3) n
C1 C5 2 1.516(3) n
C1 H1C1 . 0.90(2) n
C1 H2C1 . 0.94(2) n
C2 H1C2 . 0.99(2) n
C2 H2C2 . 0.98(3) n
C3 C4 . 1.512(3) n
C3 H1C3 . 0.98(2) n
C3 H2C3 . 0.93(3) n
C4 H1C4 . 0.94(2) n
C4 H2C4 . 0.98(3) n
C5 C1 2 1.516(3) n
C5 H1C5 . 0.98(2) n
C5 H2C5 . 1.00(2) n
C6 C7 2_666 1.512(3) n
C6 C10 . 1.520(3) n
C6 H1C6 . 0.95(3) n
C6 H2C6 . 0.94(2) n
C7 C6 2_666 1.512(3) n
C7 H1C7 . 0.99(2) n
C7 H2C7 . 0.96(3) n
C8 C9 . 1.513(3) n
C8 H1C8 . 0.95(2) n
C8 H2C8 . 1.01(2) n
C9 H1C9 . 0.98(2) n
C9 H2C9 . 0.91(2) n
C10 H110 . 0.93(2) n
C10 H210 . 0.99(2) n

loop_
_geom_hbond_atom_site_label_D
_geom_hbond_atom_site_label_H
_geom_hbond_atom_site_label_A
_geom_hbond_site_symmetry_A
_geom_hbond_distance_DH
_geom_hbond_distance_HA
_geom_hbond_distance_DA
_geom_hbond_angle_DHA
O3 HO3 O2 2_565 0.72(2) 1.87(3) 2.596(2) 174(3)
O4 HO4 O6 2_565 0.75(3) 1.87(3) 2.616(2) 170(3)
O7 HO7 O2 . 0.79(3) 1.84(3) 2.628(2) 171(3)
O8 HO8 O6 2_566 0.83(3) 1.78(3) 2.612(2) 173(2)
N1 HN1 O7 . 0.85(2) 2.25(2) 3.087(2) 165(2)
N2 HN2 O3 . 0.84(2) 2.19(2) 2.992(2) 160(2)
N3 HN3 O6 . 0.83(2) 2.42(2) 3.185(2) 152(2)
N3 HN3 O4 2_565 0.83(2) 2.58(2) 3.295(2) 145(2)
N4 HN4 O8 2_666 0.80(2) 2.52(2) 3.239(2) 149(2)
